data_4131598
loop_
_publ_author_name
'Lu, Xuefeng'
'Lee, Sangsu'
'Hong, Yongseok'
'Phan, Hoa'
'Gopalakrishna, Tullimilli Y.'
'Herng, Tun Seng'
'Tanaka, Takayuki'
'Sandoval-Salinas, Mar\'ia Eugenia'
'Zeng, Wangdong'
'Ding, Jun'
'Casanova, David'
'Osuka, Atsuhiro'
'Kim, Dongho'
'Wu, Jishan'

_publ_section_title
;
 Fluorenyl Based Macrocyclic Polyradicaloids.
;
_journal_issue 37
_journal_name_full 'Journal of the American Chemical Society'
_journal_page_first 13173
_journal_page_last 13183
_journal_paper_doi 10.1021/jacs.7b07335
_journal_volume 139
_journal_year 2017
_chemical_formula_moiety 'C41 H35, (C2 N)'
_chemical_formula_sum 'C44 H35 N1.5'
_chemical_formula_weight 584.73
_space_group_crystal_system orthorhombic
_space_group_IT_number 70
_space_group_name_Hall '-F 2uv 2vw'
_space_group_name_H-M_alt 'F d d d :2'
_atom_sites_solution_hydrogens geom
_audit_creation_method SHELXL-2014/7
_cell_angle_alpha 90
_cell_angle_beta 90
_cell_angle_gamma 90
_cell_formula_units_Z 32
_cell_length_a 21.096(6)
_cell_length_b 36.965(10)
_cell_length_c 44.576(13)
_cell_measurement_reflns_used 3053
_cell_measurement_temperature 93(2)
_cell_measurement_theta_max 68.2
_cell_measurement_theta_min 31.3
_cell_volume 34761(17)
_computing_structure_refinement 'SHELXL-2014/7 (Sheldrick, 2014)'
_diffrn_ambient_temperature 93(2)
_diffrn_detector_area_resol_mean 5.8140
_diffrn_measured_fraction_theta_full 0.980
_diffrn_measured_fraction_theta_max 0.980
_diffrn_measurement_device_type 'Rigaku XtaLAB P200'
_diffrn_measurement_method \w
_diffrn_radiation_type CuK\a
_diffrn_radiation_wavelength 1.54187
_diffrn_reflns_av_R_equivalents 0.0722
_diffrn_reflns_av_unetI/netI 0.0292
_diffrn_reflns_Laue_measured_fraction_full 0.980
_diffrn_reflns_Laue_measured_fraction_max 0.980
_diffrn_reflns_limit_h_max 24
_diffrn_reflns_limit_h_min -24
_diffrn_reflns_limit_k_max 42
_diffrn_reflns_limit_k_min -42
_diffrn_reflns_limit_l_max 41
_diffrn_reflns_limit_l_min -49
_diffrn_reflns_number 99479
_diffrn_reflns_point_group_measured_fraction_full 0.980
_diffrn_reflns_point_group_measured_fraction_max 0.980
_diffrn_reflns_theta_full 61.994
_diffrn_reflns_theta_max 61.994
_diffrn_reflns_theta_min 7.012
_diffrn_source 'fine-focus sealed tube'
_exptl_absorpt_coefficient_mu 0.390
_exptl_absorpt_correction_T_max 0.988
_exptl_absorpt_correction_T_min 0.962
_exptl_absorpt_correction_type multi-scan
_exptl_absorpt_process_details 'REQAB (Rigaku, 1998)'
_exptl_crystal_colour black
_exptl_crystal_density_diffrn 0.894
_exptl_crystal_description prism
_exptl_crystal_F_000 9904
_exptl_crystal_size_max 0.100
_exptl_crystal_size_mid 0.090
_exptl_crystal_size_min 0.030
_refine_diff_density_max 0.713
_refine_diff_density_min -0.280
_refine_diff_density_rms 0.086
_refine_ls_extinction_method none
_refine_ls_goodness_of_fit_ref 1.052
_refine_ls_hydrogen_treatment mixed
_refine_ls_matrix_type full
_refine_ls_number_parameters 544
_refine_ls_number_reflns 6711
_refine_ls_number_restraints 165
_refine_ls_restrained_S_all 1.060
_refine_ls_R_factor_all 0.1201
_refine_ls_R_factor_gt 0.0920
_refine_ls_shift/su_max 0.002
_refine_ls_shift/su_mean 0.000
_refine_ls_structure_factor_coef Fsqd
_refine_ls_weighting_details 'w=1/[\s^2^(Fo^2^)+(0.1837P)^2^+35.5883P] where P=(Fo^2^+2Fc^2^)/3'
_refine_ls_weighting_scheme calc
_refine_ls_wR_factor_gt 0.2430
_refine_ls_wR_factor_ref 0.2760
_reflns_Friedel_coverage 0.000
_reflns_number_gt 4542
_reflns_number_total 6711
_reflns_threshold_expression 'I > 2\s(I)'
_cod_data_source_file ja7b07335_si_002.cif
_cod_data_source_block 160203ta
_cod_original_sg_symbol_H-M 'F d d d'
_cod_original_formula_sum 'C44 H35 N1.50'
_cod_database_code 4131598
_shelx_shelxl_version_number 2014/7
_shelx_space_group_comment
;
The symmetry employed for this shelxl refinement is uniquely defined
by the following loop, which should always be used as a source of
symmetry information in preference to the above space-group names.
They are only intended as comments.
;
_shelx_estimated_absorpt_t_min 0.962
_shelx_estimated_absorpt_t_max 0.988

loop_
_space_group_symop_operation_xyz
'x, y, z'
'-x+1/4, -y+1/4, z'
'x, -y+1/4, -z+1/4'
'-x+1/4, y, -z+1/4'
'x, y+1/2, z+1/2'
'-x+1/4, -y+3/4, z+1/2'
'x, -y+3/4, -z+3/4'
'-x+1/4, y+1/2, -z+3/4'
'x+1/2, y, z+1/2'
'-x+3/4, -y+1/4, z+1/2'
'x+1/2, -y+1/4, -z+3/4'
'-x+3/4, y, -z+3/4'
'x+1/2, y+1/2, z'
'-x+3/4, -y+3/4, z'
'x+1/2, -y+3/4, -z+1/4'
'-x+3/4, y+1/2, -z+1/4'
'-x, -y, -z'
'x-1/4, y-1/4, -z'
'-x, y-1/4, z-1/4'
'x-1/4, -y, z-1/4'
'-x, -y+1/2, -z+1/2'
'x-1/4, y+1/4, -z+1/2'
'-x, y+1/4, z+1/4'
'x-1/4, -y+1/2, z+1/4'
'-x+1/2, -y, -z+1/2'
'x+1/4, y-1/4, -z+1/2'
'-x+1/2, y-1/4, z+1/4'
'x+1/4, -y, z+1/4'
'-x+1/2, -y+1/2, -z'
'x+1/4, y+1/4, -z'
'-x+1/2, y+1/4, z-1/4'
'x+1/4, -y+1/2, z-1/4'

loop_
_atom_site_label
_atom_site_type_symbol
_atom_site_fract_x
_atom_site_fract_y
_atom_site_fract_z
_atom_site_U_iso_or_equiv
_atom_site_adp_type
_atom_site_occupancy
_atom_site_site_symmetry_order
_atom_site_calc_flag
_atom_site_refinement_flags_posn
_atom_site_refinement_flags_adp
_atom_site_refinement_flags_occupancy
_atom_site_disorder_assembly
_atom_site_disorder_group
C1 C 0.38539(14) 0.60053(7) 0.04804(6) 0.0434(7) Uani 1 1 d . . . . .
C46 C 0.0248(5) 0.4720(4) -0.1028(3) 0.104(5) Uani 0.467(10) 1 d . . P A 2
H27 H -0.0162 0.4619 -0.0967 0.156 Uiso 0.467(10) 1 calc R U P A 2
H28 H 0.0500 0.4531 -0.1126 0.156 Uiso 0.467(10) 1 calc R U P A 2
H29 H 0.0178 0.4919 -0.1170 0.156 Uiso 0.467(10) 1 calc R U P A 2
C2 C 0.33061(14) 0.59750(7) 0.06515(7) 0.0468(7) Uani 1 1 d . . . . .
H1 H 0.2925 0.5888 0.0564 0.056 Uiso 1 1 calc R U . . .
C47 C 0.0815(5) 0.4518(2) -0.0574(3) 0.084(3) Uani 0.467(10) 1 d . . P A 2
H30 H 0.1049 0.4589 -0.0393 0.125 Uiso 0.467(10) 1 calc R U P A 2
H31 H 0.1087 0.4370 -0.0702 0.125 Uiso 0.467(10) 1 calc R U P A 2
H32 H 0.0438 0.4379 -0.0516 0.125 Uiso 0.467(10) 1 calc R U P A 2
C3 C 0.33195(14) 0.60720(8) 0.09502(7) 0.0480(7) Uani 1 1 d . . . . .
H2 H 0.2941 0.6053 0.1065 0.058 Uiso 1 1 calc R U . . .
C48 C 0.0254(4) 0.5099(3) -0.0568(3) 0.085(4) Uani 0.467(10) 1 d . . P A 2
H33 H 0.0512 0.5178 -0.0397 0.127 Uiso 0.467(10) 1 calc R U P A 2
H34 H -0.0125 0.4974 -0.0494 0.127 Uiso 0.467(10) 1 calc R U P A 2
H35 H 0.0127 0.5310 -0.0687 0.127 Uiso 0.467(10) 1 calc R U P A 2
C4 C 0.38761(13) 0.61979(7) 0.10917(6) 0.0422(7) Uani 1 1 d . . . . .
C5 C 0.44361(13) 0.62254(7) 0.09156(6) 0.0426(7) Uani 1 1 d . . . . .
H3 H 0.4819 0.6308 0.1005 0.051 Uiso 1 1 calc R U . . .
C6 C 0.44250(13) 0.61330(7) 0.06173(6) 0.0413(7) Uani 1 1 d . . . . .
C7 C 0.46304(14) 0.60024(7) 0.01141(6) 0.0446(7) Uani 1 1 d . . . . .
C8 C 0.49889(15) 0.59807(8) -0.01501(7) 0.0493(7) Uani 1 1 d . . . . .
H4 H 0.4800 0.5899 -0.0331 0.059 Uiso 1 1 calc R U . . .
C9 C 0.56140(15) 0.60792(8) -0.01440(7) 0.0492(7) Uani 1 1 d . . . . .
H5 H 0.5855 0.6066 -0.0324 0.059 Uiso 1 1 calc R U . . .
C10 C 0.59129(14) 0.62008(7) 0.01215(6) 0.0450(7) Uani 1 1 d . . . . .
C11 C 0.55464(13) 0.62248(7) 0.03857(6) 0.0429(7) Uani 1 1 d . . . . .
H6 H 0.5737 0.6306 0.0567 0.051 Uiso 1 1 calc R U . . .
C12 C 0.49176(14) 0.61314(7) 0.03837(6) 0.0427(7) Uani 1 1 d . . . . .
C13 C 0.39770(14) 0.59223(7) 0.01728(7) 0.0455(7) Uani 1 1 d . . . . .
C14 C 0.40449(16) 0.51796(8) -0.00355(7) 0.0550(8) Uani 1 1 d . . . . .
H7 H 0.4337 0.5266 0.0110 0.066 Uiso 1 1 calc R U . . .
C15 C 0.40916(18) 0.48312(9) -0.01320(9) 0.0677(10) Uani 1 1 d . . . . .
H8 H 0.4415 0.4678 -0.0056 0.081 Uiso 1 1 calc R U . . .
C16 C 0.36558(19) 0.46987(9) -0.03467(9) 0.0712(10) Uani 1 1 d . . . . .
H9 H 0.3691 0.4456 -0.0414 0.085 Uiso 1 1 calc R U . . .
C17 C 0.31952(18) 0.49096(8) -0.04560(8) 0.0618(9) Uani 1 1 d . . . . .
H10 H 0.2906 0.4812 -0.0598 0.074 Uiso 1 1 calc R U . . .
C18 C 0.26471(14) 0.55050(7) -0.04784(7) 0.0472(7) Uani 1 1 d . . . . .
C19 C 0.21365(18) 0.61054(9) -0.04955(9) 0.0710(11) Uani 1 1 d . . . . .
H11 H 0.1845 0.6022 -0.0643 0.085 Uiso 1 1 calc R U . . .
C20 C 0.2100(2) 0.64517(10) -0.03985(11) 0.0925(15) Uani 1 1 d . . . . .
H12 H 0.1781 0.6607 -0.0477 0.111 Uiso 1 1 calc R U . . .
C21 C 0.2527(2) 0.65848(10) -0.01833(11) 0.0889(14) Uani 1 1 d . . . . .
H13 H 0.2493 0.6829 -0.0118 0.107 Uiso 1 1 calc R U . . .
C22 C 0.29812(17) 0.63706(9) -0.00695(9) 0.0652(10) Uani 1 1 d . . . . .
H14 H 0.3269 0.6466 0.0074 0.078 Uiso 1 1 calc R U . . .
C23 C 0.35190(14) 0.57782(7) -0.00482(6) 0.0444(7) Uani 1 1 d . . . . .
C24 C 0.35699(14) 0.54175(7) -0.01472(6) 0.0463(7) Uani 1 1 d . . . . .
C25 C 0.31275(15) 0.52800(8) -0.03647(7) 0.0494(7) Uani 1 1 d . . . . .
C26 C 0.26020(15) 0.58649(8) -0.03814(7) 0.0520(8) Uani 1 1 d . . . . .
C27 C 0.30369(15) 0.60030(8) -0.01612(7) 0.0495(7) Uani 1 1 d . . . . .
C28 C 0.22057(15) 0.53536(7) -0.07093(7) 0.0510(8) Uani 1 1 d . . . . .
C29 C 0.24056(18) 0.53287(8) -0.10062(8) 0.0609(9) Uani 1 1 d . . . . .
H15 H 0.2804 0.5429 -0.1061 0.073 Uiso 1 1 calc R U . . .
C30 C 0.2039(2) 0.51618(9) -0.12251(8) 0.0698(10) Uani 1 1 d . . . . .
C31 C 0.14601(19) 0.50190(9) -0.11339(9) 0.0689(10) Uani 1 1 d . . . . .
H16 H 0.1205 0.4901 -0.1280 0.083 Uiso 1 1 calc R U . . .
C32 C 0.12323(17) 0.50398(8) -0.08390(9) 0.0615(9) Uani 1 1 d . . . . .
C33 C 0.16230(15) 0.52123(7) -0.06272(8) 0.0533(8) Uani 1 1 d . . . . .
H17 H 0.1485 0.5232 -0.0425 0.064 Uiso 1 1 calc R U . . .
C34 C 0.2254(3) 0.51246(12) -0.15531(9) 0.0917(14) Uani 1 1 d . . . . .
C35 C 0.2871(3) 0.53156(11) -0.16162(10) 0.0929(14) Uani 1 1 d . . . . .
H18 H 0.2833 0.5571 -0.1560 0.139 Uiso 1 1 calc R U . . .
H19 H 0.2970 0.5297 -0.1830 0.139 Uiso 1 1 calc R U . . .
H20 H 0.3211 0.5203 -0.1499 0.139 Uiso 1 1 calc R U . . .
C36 C 0.2281(4) 0.47396(14) -0.16368(14) 0.119(2) Uani 1 1 d . . . . .
H21 H 0.2599 0.4616 -0.1514 0.21(4) Uiso 1 1 calc R . . . .
H22 H 0.2396 0.4718 -0.1849 0.315 Uiso 1 1 calc R U . . .
H23 H 0.1865 0.4628 -0.1604 0.315 Uiso 1 1 calc R U . . .
C37 C 0.1754(4) 0.53058(16) -0.17662(12) 0.127(2) Uani 1 1 d . . . . .
H24 H 0.1351 0.5176 -0.1751 0.191 Uiso 1 1 calc R U . . .
H25 H 0.1907 0.5296 -0.1974 0.191 Uiso 1 1 calc R U . . .
H26 H 0.1693 0.5559 -0.1707 0.191 Uiso 1 1 calc R U . . .
C38 C 0.06071(18) 0.48631(10) -0.07479(10) 0.0719(10) Uani 1 1 d . . . . .
C39 C 0.0582(5) 0.4479(2) -0.0808(3) 0.089(3) Uani 0.533(10) 1 d . . P A 1
H36 H 0.0697 0.4434 -0.1017 0.134 Uiso 0.533(10) 1 calc R U P A 1
H37 H 0.0152 0.4390 -0.0770 0.134 Uiso 0.533(10) 1 calc R U P A 1
H38 H 0.0881 0.4353 -0.0676 0.134 Uiso 0.533(10) 1 calc R U P A 1
C40 C 0.0040(4) 0.5076(3) -0.0912(3) 0.115(4) Uani 0.533(10) 1 d . . P A 1
H39 H 0.0078 0.5045 -0.1130 0.173 Uiso 0.533(10) 1 calc R U P A 1
H40 H 0.0063 0.5333 -0.0862 0.173 Uiso 0.533(10) 1 calc R U P A 1
H41 H -0.0368 0.4978 -0.0845 0.173 Uiso 0.533(10) 1 calc R U P A 1
C41 C 0.0445(5) 0.4901(2) -0.0395(2) 0.086(3) Uani 0.533(10) 1 d . . P A 1
H42 H 0.0016 0.4810 -0.0358 0.129 Uiso 0.533(10) 1 calc R U P A 1
H43 H 0.0471 0.5156 -0.0336 0.129 Uiso 0.533(10) 1 calc R U P A 1
H44 H 0.0750 0.4759 -0.0278 0.129 Uiso 0.533(10) 1 calc R U P A 1
C49 C 0.1769(8) 0.5387(4) 0.0383(5) 0.104(6) Uani 0.25 1 d D U P B -4
C50 C 0.1452(7) 0.5750(5) 0.0470(5) 0.095(4) Uani 0.25 1 d D U P B -4
N1 N 0.1400(6) 0.6071(4) 0.0453(4) 0.115(5) Uani 0.25 1 d D U P B -4
N2 N 0.2090(16) 0.4493(6) 0.0129(8) 0.184(10) Uani 0.25 1 d D U P C 3
C52 C 0.2016(19) 0.4771(8) 0.0249(9) 0.184(11) Uani 0.25 1 d D U P C 3
C51 C 0.1784(15) 0.5131(8) 0.0380(9) 0.175(12) Uani 0.25 1 d D U P C 3
C53 C 0.060(3) 0.4195(19) 0.1696(16) 0.278(11) Uani 0.25 1 d D U P D -1
N6 N 0.134(3) 0.3730(13) 0.1391(9) 0.277(11) Uani 0.25 1 d D U P D -1
C54 C 0.103(3) 0.3902(16) 0.1559(11) 0.278(11) Uani 0.25 1 d D U P D -1
C56 C 0.396(2) 0.3774(16) 0.1125(7) 0.326(13) Uani 0.5 1 d D U P E -1
N7 N 0.3498(15) 0.3904(9) 0.1224(7) 0.313(13) Uani 0.5 1 d D U P E -1
C55 C 0.4589(16) 0.3564(11) 0.1088(8) 0.314(13) Uani 0.5 1 d D U P E -1
C60 C 0.006(2) 0.5380(12) -0.2140(10) 0.203(12) Uani 0.25 1 d D U P F 4
N8 N -0.079(2) 0.5794(13) -0.1851(10) 0.250(15) Uani 0.25 1 d D U P F 4
C61 C -0.035(2) 0.5626(14) -0.1934(10) 0.244(13) Uani 0.25 1 d D U P F 4

loop_
_atom_site_aniso_label
_atom_site_aniso_U_11
_atom_site_aniso_U_22
_atom_site_aniso_U_33
_atom_site_aniso_U_23
_atom_site_aniso_U_13
_atom_site_aniso_U_12
C1 0.0521(17) 0.0392(14) 0.0389(17) -0.0005(11) -0.0050(13) 0.0019(12)
C46 0.080(6) 0.131(11) 0.101(8) -0.039(7) 0.007(6) -0.047(7)
C2 0.0507(17) 0.0475(15) 0.0423(18) 0.0006(12) -0.0070(14) -0.0025(12)
C47 0.095(7) 0.065(5) 0.091(8) 0.010(5) 0.003(6) -0.019(4)
C3 0.0529(17) 0.0482(15) 0.0430(18) 0.0033(12) 0.0032(13) -0.0020(13)
C48 0.067(5) 0.069(6) 0.119(10) -0.018(6) 0.009(6) 0.002(4)
C4 0.0503(16) 0.0371(13) 0.0393(16) 0.0030(11) -0.0015(13) 0.0021(11)
C5 0.0500(16) 0.0400(13) 0.0377(17) 0.0009(11) -0.0060(13) 0.0000(12)
C6 0.0524(16) 0.0357(13) 0.0358(17) 0.0001(11) -0.0024(13) 0.0015(11)
C7 0.0559(18) 0.0421(14) 0.0359(17) -0.0012(11) -0.0039(13) 0.0024(12)
C8 0.0587(19) 0.0514(16) 0.0376(17) -0.0041(12) -0.0061(14) 0.0009(13)
C9 0.0605(19) 0.0505(15) 0.0366(17) -0.0014(12) 0.0026(14) 0.0028(13)
C10 0.0573(16) 0.0392(14) 0.0384(17) 0.0005(11) -0.0022(13) 0.0022(12)
C11 0.0536(17) 0.0399(14) 0.0352(17) -0.0007(11) -0.0041(13) 0.0008(12)
C12 0.0547(17) 0.0363(13) 0.0370(17) 0.0011(11) -0.0029(13) 0.0010(12)
C13 0.0549(17) 0.0421(14) 0.0394(18) -0.0004(12) -0.0068(13) 0.0003(12)
C14 0.067(2) 0.0489(16) 0.049(2) 0.0004(14) -0.0088(15) 0.0020(14)
C15 0.082(2) 0.0515(18) 0.070(2) 0.0039(16) -0.0167(19) 0.0085(17)
C16 0.095(3) 0.0418(16) 0.077(3) -0.0055(16) -0.019(2) 0.0081(17)
C17 0.082(2) 0.0469(17) 0.057(2) -0.0047(14) -0.0146(17) -0.0042(16)
C18 0.0577(18) 0.0456(15) 0.0382(17) 0.0004(12) -0.0040(14) -0.0053(13)
C19 0.077(2) 0.0576(19) 0.078(3) -0.0108(17) -0.034(2) 0.0099(17)
C20 0.101(3) 0.061(2) 0.115(4) -0.016(2) -0.054(3) 0.026(2)
C21 0.106(3) 0.0509(19) 0.110(3) -0.023(2) -0.049(3) 0.017(2)
C22 0.077(2) 0.0500(17) 0.069(2) -0.0116(15) -0.0258(18) 0.0081(16)
C23 0.0531(17) 0.0443(15) 0.0359(17) -0.0007(12) -0.0007(13) -0.0014(12)
C24 0.0583(18) 0.0464(15) 0.0342(17) 0.0012(12) -0.0034(13) -0.0022(13)
C25 0.0616(18) 0.0448(15) 0.0419(18) 0.0012(12) -0.0009(14) -0.0044(13)
C26 0.0576(18) 0.0481(16) 0.050(2) -0.0018(13) -0.0083(15) 0.0000(13)
C27 0.0554(17) 0.0489(16) 0.0444(19) -0.0024(13) -0.0083(14) -0.0010(13)
C28 0.0636(19) 0.0409(14) 0.048(2) -0.0001(13) -0.0089(15) -0.0004(13)
C29 0.080(2) 0.0532(17) 0.050(2) -0.0044(14) -0.0057(17) -0.0124(16)
C30 0.096(3) 0.0589(19) 0.054(2) -0.0073(16) -0.0080(19) -0.0176(18)
C31 0.089(3) 0.0559(19) 0.062(3) -0.0076(16) -0.019(2) -0.0143(17)
C32 0.071(2) 0.0444(16) 0.069(3) -0.0012(15) -0.0142(18) -0.0048(14)
C33 0.066(2) 0.0419(15) 0.052(2) -0.0007(13) -0.0083(16) 0.0011(14)
C34 0.135(4) 0.090(3) 0.051(3) -0.017(2) -0.002(2) -0.038(3)
C35 0.150(4) 0.072(2) 0.057(3) -0.0071(19) 0.017(3) -0.028(3)
C36 0.190(6) 0.077(3) 0.090(4) -0.023(3) 0.039(4) -0.039(3)
C37 0.195(6) 0.120(4) 0.066(3) 0.009(3) -0.039(4) -0.016(4)
C38 0.068(2) 0.064(2) 0.084(3) -0.0095(19) -0.003(2) -0.0118(17)
C39 0.087(6) 0.069(5) 0.111(9) -0.019(5) 0.019(6) -0.016(4)
C40 0.070(5) 0.121(8) 0.154(12) 0.016(7) -0.008(6) 0.001(5)
C41 0.091(6) 0.063(5) 0.104(7) 0.000(5) 0.020(5) -0.010(4)
C49 0.066(8) 0.116(10) 0.129(12) 0.032(10) -0.036(8) -0.051(8)
C50 0.044(6) 0.121(8) 0.120(8) -0.030(7) 0.014(6) -0.032(6)
N1 0.045(7) 0.154(11) 0.146(11) 0.055(9) -0.045(7) -0.030(7)
N2 0.20(2) 0.126(15) 0.23(2) -0.019(16) 0.010(18) 0.038(15)
C52 0.193(17) 0.159(16) 0.200(18) -0.012(15) 0.013(15) 0.003(15)
C51 0.130(17) 0.20(2) 0.20(2) -0.04(2) 0.092(17) 0.022(18)
C53 0.278(11) 0.278(11) 0.278(11) 0.0000(15) 0.0000(15) 0.0000(15)
N6 0.277(11) 0.277(11) 0.278(11) -0.0002(15) 0.0000(15) 0.0000(15)
C54 0.277(11) 0.277(11) 0.278(11) -0.0001(9) 0.0000(9) 0.0000(9)
C56 0.326(15) 0.323(15) 0.330(14) -0.003(9) 0.002(9) -0.006(9)
N7 0.318(18) 0.297(18) 0.324(16) 0.002(13) 0.024(13) -0.036(14)
C55 0.309(18) 0.324(18) 0.310(18) 0.003(14) 0.039(14) 0.012(14)
C60 0.183(17) 0.219(17) 0.207(18) -0.004(14) 0.001(14) 0.027(14)
N8 0.241(19) 0.250(18) 0.260(19) -0.002(14) 0.001(14) 0.006(14)
C61 0.244(15) 0.243(15) 0.244(15) 0.002(9) 0.008(9) 0.001(9)

loop_
_atom_type_symbol
_atom_type_description
_atom_type_scat_dispersion_real
_atom_type_scat_dispersion_imag
_atom_type_scat_source
C C 0.0181 0.0091 'International Tables Vol C Tables 4.2.6.8 and 6.1.1.4'
N N 0.0311 0.0180 'International Tables Vol C Tables 4.2.6.8 and 6.1.1.4'
H H 0.0000 0.0000 'International Tables Vol C Tables 4.2.6.8 and 6.1.1.4'

loop_
_geom_angle_atom_site_label_1
_geom_angle_atom_site_label_2
_geom_angle_atom_site_label_3
_geom_angle
_geom_angle_site_symmetry_3
C2 C1 C13 131.4(3) .
C2 C1 C6 119.5(3) .
C13 C1 C6 109.1(3) .
C38 C46 H27 109.5 .
C38 C46 H28 109.5 .
H27 C46 H28 109.5 .
C38 C46 H29 109.5 .
H27 C46 H29 109.5 .
H28 C46 H29 109.5 .
C3 C2 C1 119.5(3) .
C3 C2 H1 120.3 .
C1 C2 H1 120.3 .
C38 C47 H30 109.5 .
C38 C47 H31 109.5 .
H30 C47 H31 109.5 .
C38 C47 H32 109.5 .
H30 C47 H32 109.5 .
H31 C47 H32 109.5 .
C2 C3 C4 122.3(3) .
C2 C3 H2 118.9 .
C4 C3 H2 118.9 .
C38 C48 H33 109.5 .
C38 C48 H34 109.5 .
H33 C48 H34 109.5 .
C38 C48 H35 109.5 .
H33 C48 H35 109.5 .
H34 C48 H35 109.5 .
C3 C4 C5 117.9(3) .
C3 C4 C4 121.18(19) 3_565
C5 C4 C4 120.91(18) 3_565
C6 C5 C4 120.2(3) .
C6 C5 H3 119.9 .
C4 C5 H3 119.9 .
C5 C6 C1 120.6(3) .
C5 C6 C12 132.4(3) .
C1 C6 C12 106.9(2) .
C8 C7 C12 119.8(3) .
C8 C7 C13 131.3(3) .
C12 C7 C13 108.9(2) .
C9 C8 C7 119.2(3) .
C9 C8 H4 120.4 .
C7 C8 H4 120.4 .
C8 C9 C10 122.1(3) .
C8 C9 H5 119.0 .
C10 C9 H5 119.0 .
C9 C10 C11 118.3(3) .
C9 C10 C10 120.72(19) 2_665
C11 C10 C10 120.99(17) 2_665
C12 C11 C10 120.6(3) .
C12 C11 H6 119.7 .
C10 C11 H6 119.7 .
C11 C12 C7 120.0(3) .
C11 C12 C6 132.7(3) .
C7 C12 C6 107.3(2) .
C1 C13 C7 107.8(2) .
C1 C13 C23 126.7(3) .
C7 C13 C23 125.5(3) .
C15 C14 C24 121.7(3) .
C15 C14 H7 119.2 .
C24 C14 H7 119.2 .
C14 C15 C16 119.6(3) .
C14 C15 H8 120.2 .
C16 C15 H8 120.2 .
C17 C16 C15 121.1(3) .
C17 C16 H9 119.4 .
C15 C16 H9 119.4 .
C16 C17 C25 121.7(3) .
C16 C17 H10 119.2 .
C25 C17 H10 119.2 .
C26 C18 C25 119.9(3) .
C26 C18 C28 121.6(3) .
C25 C18 C28 118.4(3) .
C20 C19 C26 121.2(3) .
C20 C19 H11 119.4 .
C26 C19 H11 119.4 .
C19 C20 C21 120.9(3) .
C19 C20 H12 119.6 .
C21 C20 H12 119.6 .
C22 C21 C20 120.6(3) .
C22 C21 H13 119.7 .
C20 C21 H13 119.7 .
C21 C22 C27 120.9(3) .
C21 C22 H14 119.6 .
C27 C22 H14 119.6 .
C27 C23 C24 120.1(3) .
C27 C23 C13 119.9(2) .
C24 C23 C13 120.0(2) .
C23 C24 C14 121.9(3) .
C23 C24 C25 119.7(3) .
C14 C24 C25 118.3(3) .
C18 C25 C17 122.3(3) .
C18 C25 C24 120.1(3) .
C17 C25 C24 117.6(3) .
C18 C26 C19 122.1(3) .
C18 C26 C27 120.3(3) .
C19 C26 C27 117.7(3) .
C23 C27 C22 121.4(3) .
C23 C27 C26 119.8(3) .
C22 C27 C26 118.8(3) .
C33 C28 C29 119.7(3) .
C33 C28 C18 120.8(3) .
C29 C28 C18 119.3(3) .
C30 C29 C28 121.9(3) .
C30 C29 H15 119.1 .
C28 C29 H15 119.1 .
C31 C30 C29 116.9(4) .
C31 C30 C34 120.2(3) .
C29 C30 C34 122.9(4) .
C30 C31 C32 123.7(3) .
C30 C31 H16 118.2 .
C32 C31 H16 118.2 .
C31 C32 C33 117.0(3) .
C31 C32 C38 121.5(3) .
C33 C32 C38 121.5(3) .
C28 C33 C32 120.9(3) .
C28 C33 H17 119.5 .
C32 C33 H17 119.5 .
C36 C34 C35 111.9(5) .
C36 C34 C30 109.8(4) .
C35 C34 C30 113.0(3) .
C36 C34 C37 106.5(5) .
C35 C34 C37 105.5(4) .
C30 C34 C37 109.8(4) .
C34 C35 H18 109.5 .
C34 C35 H19 109.5 .
H18 C35 H19 109.5 .
C34 C35 H20 109.5 .
H18 C35 H20 109.5 .
H19 C35 H20 109.5 .
C34 C36 H21 109.5 .
C34 C36 H22 109.5 .
H21 C36 H22 109.5 .
C34 C36 H23 109.5 .
H21 C36 H23 109.5 .
H22 C36 H23 109.5 .
C34 C37 H24 109.5 .
C34 C37 H25 109.5 .
H24 C37 H25 109.5 .
C34 C37 H26 109.5 .
H24 C37 H26 109.5 .
H25 C37 H26 109.5 .
C48 C38 C32 110.2(5) .
C39 C38 C32 113.7(4) .
C48 C38 C47 112.0(8) .
C32 C38 C47 103.9(5) .
C48 C38 C46 114.4(7) .
C32 C38 C46 110.7(5) .
C47 C38 C46 105.1(8) .
C39 C38 C41 104.9(6) .
C32 C38 C41 113.9(4) .
C39 C38 C40 111.7(7) .
C32 C38 C40 108.3(5) .
C41 C38 C40 104.1(7) .
C38 C39 H36 109.5 .
C38 C39 H37 109.5 .
H36 C39 H37 109.5 .
C38 C39 H38 109.5 .
H36 C39 H38 109.5 .
H37 C39 H38 109.5 .
C38 C40 H39 109.5 .
C38 C40 H40 109.5 .
H39 C40 H40 109.5 .
C38 C40 H41 109.5 .
H39 C40 H41 109.5 .
H40 C40 H41 109.5 .
C38 C41 H42 109.5 .
C38 C41 H43 109.5 .
H42 C41 H43 109.5 .
C38 C41 H44 109.5 .
H42 C41 H44 109.5 .
H43 C41 H44 109.5 .
N1 C50 C49 152.3(17) .
N2 C52 C51 168(4) .
N6 C54 C53 163(4) .
N7 C56 C55 163(4) .
N8 C61 C60 158(3) .

loop_
_geom_bond_atom_site_label_1
_geom_bond_atom_site_label_2
_geom_bond_distance
_geom_bond_site_symmetry_2
C1 C2 1.389(4) .
C1 C13 1.429(4) .
C1 C6 1.431(4) .
C46 C38 1.555(11) .
C46 H27 0.9800 .
C46 H28 0.9800 .
C46 H29 0.9800 .
C2 C3 1.379(4) .
C2 H1 0.9500 .
C47 C38 1.555(10) .
C47 H30 0.9800 .
C47 H31 0.9800 .
C47 H32 0.9800 .
C3 C4 1.412(4) .
C3 H2 0.9500 .
C48 C38 1.400(10) .
C48 H33 0.9800 .
C48 H34 0.9800 .
C48 H35 0.9800 .
C4 C5 1.422(4) .
C4 C4 1.463(6) 3_565
C5 C6 1.373(4) .
C5 H3 0.9500 .
C6 C12 1.471(4) .
C7 C8 1.402(4) .
C7 C12 1.428(4) .
C7 C13 1.434(4) .
C8 C9 1.368(4) .
C8 H4 0.9500 .
C9 C10 1.414(4) .
C9 H5 0.9500 .
C10 C11 1.412(4) .
C10 C10 1.468(6) 2_665
C11 C12 1.371(4) .
C11 H6 0.9500 .
C13 C23 1.479(4) .
C14 C15 1.361(5) .
C14 C24 1.423(4) .
C14 H7 0.9500 .
C15 C16 1.414(5) .
C15 H8 0.9500 .
C16 C17 1.338(5) .
C16 H9 0.9500 .
C17 C25 1.436(4) .
C17 H10 0.9500 .
C18 C26 1.402(4) .
C18 C25 1.405(4) .
C18 C28 1.497(4) .
C19 C20 1.353(5) .
C19 C26 1.419(5) .
C19 H11 0.9500 .
C20 C21 1.404(6) .
C20 H12 0.9500 .
C21 C22 1.343(5) .
C21 H13 0.9500 .
C22 C27 1.424(4) .
C22 H14 0.9500 .
C23 C27 1.406(4) .
C23 C24 1.409(4) .
C24 C25 1.438(4) .
C26 C27 1.437(4) .
C28 C33 1.385(5) .
C28 C29 1.392(5) .
C29 C30 1.390(5) .
C29 H15 0.9500 .
C30 C31 1.391(6) .
C30 C34 1.537(6) .
C31 C32 1.402(5) .
C31 H16 0.9500 .
C32 C33 1.406(5) .
C32 C38 1.527(5) .
C33 H17 0.9500 .
C34 C36 1.473(7) .
C34 C35 1.506(6) .
C34 C37 1.570(8) .
C35 H18 0.9800 .
C35 H19 0.9800 .
C35 H20 0.9800 .
C36 H21 0.9800 .
C36 H22 0.9800 .
C36 H23 0.9800 .
C37 H24 0.9800 .
C37 H25 0.9800 .
C37 H26 0.9800 .
C38 C39 1.444(8) .
C38 C41 1.615(10) .
C38 C40 1.608(11) .
C39 H36 0.9800 .
C39 H37 0.9800 .
C39 H38 0.9800 .
C40 H39 0.9800 .
C40 H40 0.9800 .
C40 H41 0.9800 .
C41 H42 0.9800 .
C41 H43 0.9800 .
C41 H44 0.9800 .
C49 C50 1.546(9) .
C50 N1 1.195(9) .
N2 C52 1.171(9) .
C52 C51 1.533(9) .
C53 C54 1.542(10) .
N6 C54 1.172(10) .
C56 N7 1.177(10) .
C56 C55 1.541(10) .
C60 C61 1.548(10) .
N8 C61 1.183(10) .

loop_
_geom_torsion_atom_site_label_1
_geom_torsion_atom_site_label_2
_geom_torsion_atom_site_label_3
_geom_torsion_atom_site_label_4
_geom_torsion
_geom_torsion_site_symmetry_1
_geom_torsion_site_symmetry_4
C13 C1 C2 C3 179.2(3) . .
C6 C1 C2 C3 0.6(4) . .
C1 C2 C3 C4 -0.8(4) . .
C2 C3 C4 C5 0.3(4) . .
C2 C3 C4 C4 179.5(3) . 3_565
C3 C4 C5 C6 0.4(4) . .
C4 C4 C5 C6 -178.8(3) 3_565 .
C4 C5 C6 C1 -0.5(4) . .
C4 C5 C6 C12 -179.7(3) . .
C2 C1 C6 C5 0.0(4) . .
C13 C1 C6 C5 -178.8(2) . .
C2 C1 C6 C12 179.4(2) . .
C13 C1 C6 C12 0.5(3) . .
C12 C7 C8 C9 0.9(4) . .
C13 C7 C8 C9 179.3(3) . .
C7 C8 C9 C10 0.4(4) . .
C8 C9 C10 C11 -1.0(4) . .
C8 C9 C10 C10 179.1(3) . 2_665
C9 C10 C11 C12 0.2(4) . .
C10 C10 C11 C12 -179.8(3) 2_665 .
C10 C11 C12 C7 1.1(4) . .
C10 C11 C12 C6 -179.0(3) . .
C8 C7 C12 C11 -1.7(4) . .
C13 C7 C12 C11 179.6(2) . .
C8 C7 C12 C6 178.4(2) . .
C13 C7 C12 C6 -0.3(3) . .
C5 C6 C12 C11 -0.8(5) . .
C1 C6 C12 C11 180.0(3) . .
C5 C6 C12 C7 179.1(3) . .
C1 C6 C12 C7 -0.1(3) . .
C2 C1 C13 C7 -179.3(3) . .
C6 C1 C13 C7 -0.7(3) . .
C2 C1 C13 C23 0.4(5) . .
C6 C1 C13 C23 179.1(2) . .
C8 C7 C13 C1 -177.9(3) . .
C12 C7 C13 C1 0.6(3) . .
C8 C7 C13 C23 2.3(5) . .
C12 C7 C13 C23 -179.2(2) . .
C24 C14 C15 C16 -0.6(6) . .
C14 C15 C16 C17 -0.3(6) . .
C15 C16 C17 C25 1.0(6) . .
C26 C19 C20 C21 0.6(8) . .
C19 C20 C21 C22 0.1(8) . .
C20 C21 C22 C27 -0.8(8) . .
C1 C13 C23 C27 72.2(4) . .
C7 C13 C23 C27 -108.0(3) . .
C1 C13 C23 C24 -108.4(3) . .
C7 C13 C23 C24 71.4(4) . .
C27 C23 C24 C14 -179.1(3) . .
C13 C23 C24 C14 1.5(4) . .
C27 C23 C24 C25 0.1(4) . .
C13 C23 C24 C25 -179.3(3) . .
C15 C14 C24 C23 180.0(3) . .
C15 C14 C24 C25 0.8(5) . .
C26 C18 C25 C17 180.0(3) . .
C28 C18 C25 C17 -1.9(5) . .
C26 C18 C25 C24 0.5(5) . .
C28 C18 C25 C24 178.7(3) . .
C16 C17 C25 C18 179.8(3) . .
C16 C17 C25 C24 -0.7(5) . .
C23 C24 C25 C18 0.1(4) . .
C14 C24 C25 C18 179.3(3) . .
C23 C24 C25 C17 -179.4(3) . .
C14 C24 C25 C17 -0.1(4) . .
C25 C18 C26 C19 178.3(3) . .
C28 C18 C26 C19 0.2(5) . .
C25 C18 C26 C27 -1.3(5) . .
C28 C18 C26 C27 -179.4(3) . .
C20 C19 C26 C18 179.8(4) . .
C20 C19 C26 C27 -0.6(6) . .
C24 C23 C27 C22 -178.8(3) . .
C13 C23 C27 C22 0.6(5) . .
C24 C23 C27 C26 -0.9(5) . .
C13 C23 C27 C26 178.5(3) . .
C21 C22 C27 C23 178.7(4) . .
C21 C22 C27 C26 0.8(6) . .
C18 C26 C27 C23 1.6(5) . .
C19 C26 C27 C23 -178.1(3) . .
C18 C26 C27 C22 179.5(3) . .
C19 C26 C27 C22 -0.1(5) . .
C26 C18 C28 C33 -85.9(4) . .
C25 C18 C28 C33 95.9(4) . .
C26 C18 C28 C29 99.2(4) . .
C25 C18 C28 C29 -78.9(4) . .
C33 C28 C29 C30 -0.6(5) . .
C18 C28 C29 C30 174.2(3) . .
C28 C29 C30 C31 -0.1(5) . .
C28 C29 C30 C34 -178.8(4) . .
C29 C30 C31 C32 0.9(5) . .
C34 C30 C31 C32 179.6(4) . .
C30 C31 C32 C33 -0.8(5) . .
C30 C31 C32 C38 -177.1(3) . .
C29 C28 C33 C32 0.7(4) . .
C18 C28 C33 C32 -174.1(3) . .
C31 C32 C33 C28 -0.1(4) . .
C38 C32 C33 C28 176.3(3) . .
C31 C30 C34 C36 -58.1(6) . .
C29 C30 C34 C36 120.6(5) . .
C31 C30 C34 C35 176.2(4) . .
C29 C30 C34 C35 -5.1(6) . .
C31 C30 C34 C37 58.7(5) . .
C29 C30 C34 C37 -122.6(4) . .
C31 C32 C38 C48 -135.8(7) . .
C33 C32 C38 C48 48.0(8) . .
C31 C32 C38 C39 57.1(7) . .
C33 C32 C38 C39 -119.1(7) . .
C31 C32 C38 C47 104.1(6) . .
C33 C32 C38 C47 -72.1(6) . .
C31 C32 C38 C46 -8.2(7) . .
C33 C32 C38 C46 175.6(6) . .
C31 C32 C38 C41 177.1(5) . .
C33 C32 C38 C41 0.9(6) . .
C31 C32 C38 C40 -67.7(6) . .
C33 C32 C38 C40 116.1(6) . .
